data_4132663
loop_
_publ_author_name
'Pranckevicius, Conor'
'Jimen\'ez-Halla, J Oscar C'
'Kirsch, Marius'
'Krummenacher, Ivo'
'Braunschweig, Holger'

_publ_section_title
;
 Complexation and Release of N-Heterocyclic Carbene-Aminoborylene Ligands
 from Group VI and VIII Metals.
;
_journal_issue 33
_journal_name_full 'Journal of the American Chemical Society'
_journal_page_first 10524
_journal_page_last 10529
_journal_paper_doi 10.1021/jacs.8b05398
_journal_volume 140
_journal_year 2018
_chemical_formula_moiety 'C29 H34 B N3 O4 Ru'
_chemical_formula_sum 'C29 H34 B N3 O4 Ru'
_chemical_formula_weight 600.47
_space_group_crystal_system triclinic
_space_group_IT_number 2
_space_group_name_Hall '-P 1'
_space_group_name_H-M_alt 'P -1'
_atom_sites_solution_hydrogens geom
_audit_creation_method SHELXL-2014/7
_cell_angle_alpha 82.804(12)
_cell_angle_beta 84.581(12)
_cell_angle_gamma 81.381(16)
_cell_formula_units_Z 2
_cell_length_a 10.426(4)
_cell_length_b 10.476(4)
_cell_length_c 13.170(4)
_cell_measurement_reflns_used 9022
_cell_measurement_temperature 100(2)
_cell_measurement_theta_max 29.15
_cell_measurement_theta_min 2.38
_cell_volume 1406.8(9)
_computing_cell_refinement 'Saint+ ver. 7.68A (Bruker AXS)'
_computing_data_collection 'APEX2 ver. 2014.9 (Bruker AXS)'
_computing_data_reduction 'Saint+ ver. 7.68A (Bruker AXS)'
_computing_molecular_graphics 'Mercury 2017'
_computing_publication_material 'SHELXL-2014/6 (Sheldrick, 2014)'
_computing_structure_refinement 'SHELXL-2014/7 (Sheldrick, 2014)'
_computing_structure_solution 'SHELXL-2014/6 (Sheldrick, 2014)'
_diffrn_ambient_temperature 100(2)
_diffrn_measured_fraction_theta_full 0.999
_diffrn_measured_fraction_theta_max 0.999
_diffrn_measurement_device_type 'Bruker APEX-II CCD'
_diffrn_measurement_method '\f and \w scans'
_diffrn_radiation_type MoK\a
_diffrn_radiation_wavelength 0.71073
_diffrn_reflns_av_R_equivalents 0.0389
_diffrn_reflns_av_unetI/netI 0.0208
_diffrn_reflns_Laue_measured_fraction_full 0.999
_diffrn_reflns_Laue_measured_fraction_max 0.999
_diffrn_reflns_limit_h_max 14
_diffrn_reflns_limit_h_min -14
_diffrn_reflns_limit_k_max 14
_diffrn_reflns_limit_k_min -14
_diffrn_reflns_limit_l_max 18
_diffrn_reflns_limit_l_min -17
_diffrn_reflns_number 62365
_diffrn_reflns_point_group_measured_fraction_full 0.999
_diffrn_reflns_point_group_measured_fraction_max 0.999
_diffrn_reflns_theta_full 25.242
_diffrn_reflns_theta_max 29.188
_diffrn_reflns_theta_min 2.379
_diffrn_source 'sealed tube'
_exptl_absorpt_coefficient_mu 0.596
_exptl_absorpt_correction_T_max 0.7458
_exptl_absorpt_correction_T_min 0.6891
_exptl_absorpt_correction_type multi-scan
_exptl_absorpt_process_details sadabs
_exptl_crystal_colour yellow
_exptl_crystal_density_diffrn 1.417
_exptl_crystal_description block
_exptl_crystal_F_000 620
_exptl_crystal_size_max 0.11
_exptl_crystal_size_mid 0.10
_exptl_crystal_size_min 0.04
_refine_diff_density_max 0.652
_refine_diff_density_min -1.160
_refine_diff_density_rms 0.072
_refine_ls_extinction_coef 0.0272(8)
_refine_ls_extinction_expression Fc^*^=kFc[1+0.001xFc^2^\l^3^/sin(2\q)]^-1/4^
_refine_ls_extinction_method 'SHELXL-2014/7 (Sheldrick 2014'
_refine_ls_goodness_of_fit_ref 1.107
_refine_ls_hydrogen_treatment constr
_refine_ls_matrix_type full
_refine_ls_number_parameters 352
_refine_ls_number_reflns 7601
_refine_ls_number_restraints 0
_refine_ls_restrained_S_all 1.107
_refine_ls_R_factor_all 0.0252
_refine_ls_R_factor_gt 0.0223
_refine_ls_shift/su_max 0.002
_refine_ls_shift/su_mean 0.000
_refine_ls_structure_factor_coef Fsqd
_refine_ls_weighting_details 'w=1/[\s^2^(Fo^2^)+(0.0267P)^2^+0.9135P] where P=(Fo^2^+2Fc^2^)/3'
_refine_ls_weighting_scheme calc
_refine_ls_wR_factor_gt 0.0574
_refine_ls_wR_factor_ref 0.0592
_reflns_Friedel_coverage 0.000
_reflns_number_gt 7117
_reflns_number_total 7601
_reflns_threshold_expression 'I > 2\s(I)'
_cod_data_source_file ja8b05398_si_002.cif
_cod_data_source_block copr014_0m
_cod_original_cell_volume 1406.9(8)
_cod_database_code 4132663
_shelx_shelxl_version_number 2014/7
_shelx_space_group_comment
;
The symmetry employed for this shelxl refinement is uniquely defined
by the following loop, which should always be used as a source of
symmetry information in preference to the above space-group names.
They are only intended as comments.
;

loop_
_space_group_symop_operation_xyz
'x, y, z'
'-x, -y, -z'

loop_
_atom_site_label
_atom_site_type_symbol
_atom_site_fract_x
_atom_site_fract_y
_atom_site_fract_z
_atom_site_U_iso_or_equiv
_atom_site_adp_type
_atom_site_occupancy
_atom_site_site_symmetry_order
_atom_site_calc_flag
_atom_site_refinement_flags_posn
_atom_site_refinement_flags_adp
Ru1 Ru 0.18680(2) 0.16902(2) 0.30970(2) 0.00891(4) Uani 1 1 d . .
O1 O -0.00466(11) 0.20918(12) 0.14220(9) 0.0238(2) Uani 1 1 d . .
O2 O 0.46768(11) 0.04676(11) 0.25582(10) 0.0247(2) Uani 1 1 d . .
O3 O 0.08266(11) 0.31050(10) 0.49762(8) 0.0191(2) Uani 1 1 d . .
O4 O 0.09549(11) -0.08529(10) 0.41569(9) 0.0190(2) Uani 1 1 d . .
N1 N 0.28110(11) 0.37878(11) 0.12423(8) 0.0111(2) Uani 1 1 d . .
N2 N 0.35178(11) 0.44029(10) 0.37731(8) 0.0098(2) Uani 1 1 d . .
N3 N 0.18178(11) 0.56794(10) 0.32574(8) 0.0098(2) Uani 1 1 d . .
C1 C 0.06791(14) 0.19340(13) 0.20491(11) 0.0138(2) Uani 1 1 d . .
C2 C 0.36378(14) 0.09459(13) 0.27760(11) 0.0147(3) Uani 1 1 d . .
C3 C 0.12563(13) 0.25812(13) 0.42787(10) 0.0126(2) Uani 1 1 d . .
C4 C 0.12988(13) 0.00822(13) 0.37661(10) 0.0123(2) Uani 1 1 d . .
B1 B 0.25161(13) 0.34943(13) 0.23024(11) 0.0087(2) Uani 1 1 d . .
C6 C 0.29096(13) 0.50988(13) 0.07169(10) 0.0129(2) Uani 1 1 d . .
H1 H 0.3690 0.5063 0.0252 0.015 Uiso 1 1 calc R U
H2 H 0.2998 0.5671 0.1224 0.015 Uiso 1 1 calc R U
C7 C 0.17415(15) 0.56736(15) 0.01106(11) 0.0198(3) Uani 1 1 d . .
H5 H 0.1675 0.5140 -0.0419 0.030 Uiso 1 1 calc R U
H3 H 0.1851 0.6536 -0.0195 0.030 Uiso 1 1 calc R U
H4 H 0.0963 0.5707 0.0564 0.030 Uiso 1 1 calc R U
C8 C 0.30005(15) 0.27962(14) 0.05202(11) 0.0161(3) Uani 1 1 d . .
H6 H 0.2480 0.3105 -0.0057 0.019 Uiso 1 1 calc R U
H7 H 0.2697 0.2009 0.0861 0.019 Uiso 1 1 calc R U
C9 C 0.44175(17) 0.24816(16) 0.01256(14) 0.0264(3) Uani 1 1 d . .
H8 H 0.4708 0.3246 -0.0249 0.040 Uiso 1 1 calc R U
H10 H 0.4500 0.1809 -0.0319 0.040 Uiso 1 1 calc R U
H9 H 0.4939 0.2191 0.0695 0.040 Uiso 1 1 calc R U
C10 C 0.26399(12) 0.45898(12) 0.30455(9) 0.0088(2) Uani 1 1 d . .
C11 C 0.46711(12) 0.34451(12) 0.37961(10) 0.0103(2) Uani 1 1 d . .
C12 C 0.56363(13) 0.35488(13) 0.29847(10) 0.0121(2) Uani 1 1 d . .
C13 C 0.55752(14) 0.46791(14) 0.21512(11) 0.0162(3) Uani 1 1 d . .
H12 H 0.6442 0.4823 0.1899 0.024 Uiso 1 1 calc R U
H11 H 0.5123 0.5444 0.2425 0.024 Uiso 1 1 calc R U
H13 H 0.5122 0.4489 0.1599 0.024 Uiso 1 1 calc R U
C14 C 0.67030(13) 0.25789(14) 0.29668(10) 0.0142(2) Uani 1 1 d . .
H14 H 0.7345 0.2628 0.2428 0.017 Uiso 1 1 calc R U
C15 C 0.68349(13) 0.15348(14) 0.37349(11) 0.0151(3) Uani 1 1 d . .
C16 C 0.59191(13) 0.15318(14) 0.45757(11) 0.0142(2) Uani 1 1 d . .
H15 H 0.6036 0.0874 0.5116 0.017 Uiso 1 1 calc R U
C17 C 0.48322(13) 0.24820(13) 0.46341(10) 0.0121(2) Uani 1 1 d . .
C18 C 0.39291(14) 0.24492(15) 0.55976(11) 0.0178(3) Uani 1 1 d . .
H17 H 0.3917 0.1565 0.5892 0.027 Uiso 1 1 calc R U
H18 H 0.3067 0.2831 0.5433 0.027 Uiso 1 1 calc R U
H16 H 0.4228 0.2931 0.6081 0.027 Uiso 1 1 calc R U
C19 C 0.79435(16) 0.04508(17) 0.36412(13) 0.0250(3) Uani 1 1 d . .
H19 H 0.7977 -0.0113 0.4275 0.037 Uiso 1 1 calc R U
H20 H 0.8746 0.0807 0.3493 0.037 Uiso 1 1 calc R U
H21 H 0.7816 -0.0035 0.3096 0.037 Uiso 1 1 calc R U
C20 C 0.32268(13) 0.53511(13) 0.44389(10) 0.0128(2) Uani 1 1 d . .
H34 H 0.3681 0.5427 0.4998 0.015 Uiso 1 1 calc R U
C21 C 0.21647(13) 0.61384(13) 0.41245(10) 0.0131(2) Uani 1 1 d . .
H22 H 0.1741 0.6856 0.4430 0.016 Uiso 1 1 calc R U
C22 C 0.09018(13) 0.65062(12) 0.26051(10) 0.0106(2) Uani 1 1 d . .
C23 C 0.13262(14) 0.76329(13) 0.20722(10) 0.0139(2) Uani 1 1 d . .
C24 C 0.04172(15) 0.85189(13) 0.15411(11) 0.0164(3) Uani 1 1 d . .
H23 H 0.0681 0.9268 0.1180 0.020 Uiso 1 1 calc R U
C25 C -0.08662(15) 0.83175(13) 0.15353(11) 0.0163(3) Uani 1 1 d . .
C26 C -0.18290(17) 0.93253(15) 0.09802(12) 0.0233(3) Uani 1 1 d . .
H25 H -0.1626 1.0177 0.1034 0.035 Uiso 1 1 calc R U
H26 H -0.2693 0.9252 0.1284 0.035 Uiso 1 1 calc R U
H24 H -0.1780 0.9186 0.0270 0.035 Uiso 1 1 calc R U
C27 C -0.12418(14) 0.71750(13) 0.20594(10) 0.0145(3) Uani 1 1 d . .
H30 H -0.2095 0.7021 0.2044 0.017 Uiso 1 1 calc R U
C28 C -0.03758(13) 0.62529(12) 0.26076(10) 0.0116(2) Uani 1 1 d . .
C29 C -0.08376(13) 0.50564(13) 0.31908(11) 0.0143(2) Uani 1 1 d . .
H29 H -0.1759 0.5104 0.3151 0.022 Uiso 1 1 calc R U
H28 H -0.0652 0.5001 0.3896 0.022 Uiso 1 1 calc R U
H27 H -0.0397 0.4300 0.2897 0.022 Uiso 1 1 calc R U
C30 C 0.26966(15) 0.79386(14) 0.20535(12) 0.0195(3) Uani 1 1 d . .
H33 H 0.3092 0.7959 0.1364 0.029 Uiso 1 1 calc R U
H31 H 0.3192 0.7282 0.2490 0.029 Uiso 1 1 calc R U
H32 H 0.2679 0.8769 0.2294 0.029 Uiso 1 1 calc R U

loop_
_atom_site_aniso_label
_atom_site_aniso_U_11
_atom_site_aniso_U_22
_atom_site_aniso_U_33
_atom_site_aniso_U_23
_atom_site_aniso_U_13
_atom_site_aniso_U_12
Ru1 0.01047(6) 0.00628(6) 0.01028(6) -0.00093(3) -0.00033(4) -0.00238(3)
O1 0.0232(6) 0.0265(6) 0.0226(5) -0.0001(4) -0.0097(4) -0.0039(4)
O2 0.0145(5) 0.0234(6) 0.0358(6) -0.0077(5) 0.0001(5) 0.0006(4)
O3 0.0215(5) 0.0193(5) 0.0165(5) -0.0059(4) 0.0020(4) -0.0022(4)
O4 0.0223(5) 0.0089(4) 0.0247(5) 0.0010(4) 0.0029(4) -0.0038(4)
N1 0.0143(5) 0.0097(5) 0.0100(5) -0.0024(4) 0.0002(4) -0.0040(4)
N2 0.0109(5) 0.0096(5) 0.0097(5) -0.0026(4) -0.0001(4) -0.0026(4)
N3 0.0118(5) 0.0081(5) 0.0099(5) -0.0023(4) 0.0002(4) -0.0023(4)
C1 0.0154(6) 0.0099(6) 0.0163(6) -0.0011(5) 0.0005(5) -0.0035(5)
C2 0.0163(6) 0.0115(6) 0.0173(6) -0.0016(5) -0.0019(5) -0.0046(5)
C3 0.0137(6) 0.0101(6) 0.0141(6) 0.0018(5) -0.0010(5) -0.0043(5)
C4 0.0119(6) 0.0106(6) 0.0143(6) -0.0030(5) -0.0014(5) 0.0003(4)
B1 0.0083(6) 0.0074(6) 0.0107(6) -0.0023(5) -0.0009(5) -0.0012(5)
C6 0.0167(6) 0.0117(6) 0.0102(6) 0.0005(4) 0.0001(5) -0.0035(5)
C7 0.0214(7) 0.0223(7) 0.0141(6) -0.0004(5) -0.0039(5) 0.0019(6)
C8 0.0237(7) 0.0151(6) 0.0113(6) -0.0063(5) 0.0022(5) -0.0067(5)
C9 0.0301(9) 0.0204(7) 0.0290(8) -0.0117(6) 0.0148(7) -0.0075(6)
C10 0.0093(5) 0.0077(5) 0.0097(5) -0.0001(4) 0.0009(4) -0.0039(4)
C11 0.0096(6) 0.0106(5) 0.0113(6) -0.0024(4) -0.0016(4) -0.0025(4)
C12 0.0115(6) 0.0144(6) 0.0113(6) -0.0006(5) -0.0016(5) -0.0049(5)
C13 0.0138(6) 0.0177(6) 0.0158(6) 0.0034(5) 0.0012(5) -0.0036(5)
C14 0.0103(6) 0.0188(6) 0.0134(6) -0.0015(5) 0.0006(5) -0.0030(5)
C15 0.0120(6) 0.0167(6) 0.0167(6) -0.0014(5) -0.0031(5) -0.0010(5)
C16 0.0137(6) 0.0153(6) 0.0137(6) 0.0013(5) -0.0038(5) -0.0027(5)
C17 0.0124(6) 0.0143(6) 0.0108(6) -0.0016(5) -0.0017(5) -0.0049(5)
C18 0.0177(7) 0.0221(7) 0.0123(6) 0.0015(5) 0.0015(5) -0.0025(5)
C19 0.0172(7) 0.0267(8) 0.0257(8) 0.0033(6) 0.0015(6) 0.0066(6)
C20 0.0149(6) 0.0134(6) 0.0119(6) -0.0057(5) -0.0005(5) -0.0048(5)
C21 0.0161(6) 0.0123(6) 0.0123(6) -0.0054(5) 0.0008(5) -0.0043(5)
C22 0.0144(6) 0.0074(5) 0.0097(5) -0.0017(4) -0.0002(4) -0.0002(4)
C23 0.0177(6) 0.0110(6) 0.0130(6) -0.0033(5) 0.0027(5) -0.0030(5)
C24 0.0266(7) 0.0091(6) 0.0131(6) -0.0009(5) 0.0011(5) -0.0028(5)
C25 0.0251(7) 0.0110(6) 0.0125(6) -0.0030(5) -0.0038(5) 0.0013(5)
C26 0.0341(9) 0.0138(6) 0.0222(7) 0.0003(5) -0.0126(6) 0.0008(6)
C27 0.0165(6) 0.0133(6) 0.0143(6) -0.0037(5) -0.0025(5) -0.0009(5)
C28 0.0152(6) 0.0094(5) 0.0102(5) -0.0029(4) 0.0005(5) -0.0013(5)
C29 0.0139(6) 0.0114(6) 0.0178(6) -0.0006(5) -0.0004(5) -0.0032(5)
C30 0.0186(7) 0.0125(6) 0.0273(8) -0.0031(5) 0.0060(6) -0.0063(5)

loop_
_atom_type_symbol
_atom_type_description
_atom_type_scat_dispersion_real
_atom_type_scat_dispersion_imag
_atom_type_scat_source
C C 0.0033 0.0016 'International Tables Vol C Tables 4.2.6.8 and 6.1.1.4'
H H 0.0000 0.0000 'International Tables Vol C Tables 4.2.6.8 and 6.1.1.4'
N N 0.0061 0.0033 'International Tables Vol C Tables 4.2.6.8 and 6.1.1.4'
O O 0.0106 0.0060 'International Tables Vol C Tables 4.2.6.8 and 6.1.1.4'
Ru Ru -1.2594 0.8363 'International Tables Vol C Tables 4.2.6.8 and 6.1.1.4'
B B 0.0013 0.0007 'International Tables Vol C Tables 4.2.6.8 and 6.1.1.4'

loop_
_geom_angle_atom_site_label_1
_geom_angle_atom_site_label_2
_geom_angle_atom_site_label_3
_geom_angle
C1 Ru1 C2 118.60(6)
C1 Ru1 C3 114.58(6)
C2 Ru1 C3 125.27(6)
C1 Ru1 C4 95.04(6)
C2 Ru1 C4 95.67(6)
C3 Ru1 C4 91.69(6)
C1 Ru1 B1 84.03(6)
C2 Ru1 B1 83.89(6)
C3 Ru1 B1 89.64(6)
C4 Ru1 B1 178.61(5)
B1 N1 C6 125.01(11)
B1 N1 C8 122.75(11)
C6 N1 C8 112.19(11)
C10 N2 C20 110.39(11)
C10 N2 C11 125.44(11)
C20 N2 C11 123.87(11)
C10 N3 C21 110.21(11)
C10 N3 C22 128.85(11)
C21 N3 C22 119.33(11)
O1 C1 Ru1 179.25(13)
O2 C2 Ru1 177.09(13)
O3 C3 Ru1 176.46(12)
O4 C4 Ru1 179.40(12)
N1 B1 C10 117.81(11)
N1 B1 Ru1 127.20(9)
C10 B1 Ru1 114.98(9)
N1 C6 C7 113.50(12)
N1 C6 H1 108.9
C7 C6 H1 108.9
N1 C6 H2 108.9
C7 C6 H2 108.9
H1 C6 H2 107.7
C6 C7 H5 109.5
C6 C7 H3 109.5
H5 C7 H3 109.5
C6 C7 H4 109.5
H5 C7 H4 109.5
H3 C7 H4 109.5
N1 C8 C9 112.37(12)
N1 C8 H6 109.1
C9 C8 H6 109.1
N1 C8 H7 109.1
C9 C8 H7 109.1
H6 C8 H7 107.9
C8 C9 H8 109.5
C8 C9 H10 109.5
H8 C9 H10 109.5
C8 C9 H9 109.5
H8 C9 H9 109.5
H10 C9 H9 109.5
N3 C10 N2 105.04(11)
N3 C10 B1 130.95(11)
N2 C10 B1 122.63(11)
C12 C11 C17 121.60(12)
C12 C11 N2 118.04(12)
C17 C11 N2 120.30(12)
C14 C12 C11 118.16(12)
C14 C12 C13 119.10(12)
C11 C12 C13 122.72(12)
C12 C13 H12 109.5
C12 C13 H11 109.5
H12 C13 H11 109.5
C12 C13 H13 109.5
H12 C13 H13 109.5
H11 C13 H13 109.5
C12 C14 C15 121.69(13)
C12 C14 H14 119.2
C15 C14 H14 119.2
C16 C15 C14 118.29(13)
C16 C15 C19 121.75(13)
C14 C15 C19 119.95(13)
C15 C16 C17 122.20(13)
C15 C16 H15 118.9
C17 C16 H15 118.9
C16 C17 C11 117.45(12)
C16 C17 C18 118.75(12)
C11 C17 C18 123.76(13)
C17 C18 H17 109.5
C17 C18 H18 109.5
H17 C18 H18 109.5
C17 C18 H16 109.5
H17 C18 H16 109.5
H18 C18 H16 109.5
C15 C19 H19 109.5
C15 C19 H20 109.5
H19 C19 H20 109.5
C15 C19 H21 109.5
H19 C19 H21 109.5
H20 C19 H21 109.5
C21 C20 N2 107.13(12)
C21 C20 H34 126.4
N2 C20 H34 126.4
C20 C21 N3 107.20(12)
C20 C21 H22 126.4
N3 C21 H22 126.4
C28 C22 C23 122.24(12)
C28 C22 N3 120.80(11)
C23 C22 N3 116.59(12)
C24 C23 C22 117.65(13)
C24 C23 C30 118.67(13)
C22 C23 C30 123.68(13)
C25 C24 C23 122.10(13)
C25 C24 H23 118.9
C23 C24 H23 118.9
C24 C25 C27 118.40(13)
C24 C25 C26 120.31(13)
C27 C25 C26 121.29(14)
C25 C26 H25 109.5
C25 C26 H26 109.5
H25 C26 H26 109.5
C25 C26 H24 109.5
H25 C26 H24 109.5
H26 C26 H24 109.5
C25 C27 C28 122.08(13)
C25 C27 H30 119.0
C28 C27 H30 119.0
C22 C28 C27 117.51(12)
C22 C28 C29 122.32(12)
C27 C28 C29 120.16(12)
C28 C29 H29 109.5
C28 C29 H28 109.5
H29 C29 H28 109.5
C28 C29 H27 109.5
H29 C29 H27 109.5
H28 C29 H27 109.5
C23 C30 H33 109.5
C23 C30 H31 109.5
H33 C30 H31 109.5
C23 C30 H32 109.5
H33 C30 H32 109.5
H31 C30 H32 109.5

loop_
_geom_bond_atom_site_label_1
_geom_bond_atom_site_label_2
_geom_bond_distance
Ru1 C1 1.9096(15)
Ru1 C2 1.9224(16)
Ru1 C3 1.9230(15)
Ru1 C4 1.9481(15)
Ru1 B1 2.2086(15)
O1 C1 1.1525(18)
O2 C2 1.1496(19)
O3 C3 1.1491(18)
O4 C4 1.1390(18)
N1 B1 1.4064(18)
N1 C6 1.4719(17)
N1 C8 1.4742(17)
N2 C10 1.3636(17)
N2 C20 1.3876(17)
N2 C11 1.4461(17)
N3 C10 1.3627(17)
N3 C21 1.3906(17)
N3 C22 1.4564(17)
B1 C10 1.6252(19)
C6 C7 1.525(2)
C6 H1 0.9700
C6 H2 0.9700
C7 H5 0.9600
C7 H3 0.9600
C7 H4 0.9600
C8 C9 1.521(2)
C8 H6 0.9700
C8 H7 0.9700
C9 H8 0.9600
C9 H10 0.9600
C9 H9 0.9600
C11 C12 1.4025(18)
C11 C17 1.4034(18)
C12 C14 1.3902(19)
C12 C13 1.5086(19)
C13 H12 0.9600
C13 H11 0.9600
C13 H13 0.9600
C14 C15 1.394(2)
C14 H14 0.9300
C15 C16 1.392(2)
C15 C19 1.502(2)
C16 C17 1.3948(19)
C16 H15 0.9300
C17 C18 1.5070(19)
C18 H17 0.9600
C18 H18 0.9600
C18 H16 0.9600
C19 H19 0.9600
C19 H20 0.9600
C19 H21 0.9600
C20 C21 1.344(2)
C20 H34 0.9300
C21 H22 0.9300
C22 C28 1.3963(19)
C22 C23 1.4043(18)
C23 C24 1.396(2)
C23 C30 1.508(2)
C24 C25 1.386(2)
C24 H23 0.9300
C25 C27 1.395(2)
C25 C26 1.511(2)
C26 H25 0.9600
C26 H26 0.9600
C26 H24 0.9600
C27 C28 1.3988(19)
C27 H30 0.9300
C28 C29 1.5043(19)
C29 H29 0.9600
C29 H28 0.9600
C29 H27 0.9600
C30 H33 0.9600
C30 H31 0.9600
C30 H32 0.9600

loop_
_geom_torsion_atom_site_label_1
_geom_torsion_atom_site_label_2
_geom_torsion_atom_site_label_3
_geom_torsion_atom_site_label_4
_geom_torsion
C6 N1 B1 C10 -15.88(19)
C8 N1 B1 C10 166.97(12)
C6 N1 B1 Ru1 163.35(10)
C8 N1 B1 Ru1 -13.81(18)
B1 N1 C6 C7 -104.66(15)
C8 N1 C6 C7 72.76(15)
B1 N1 C8 C9 -108.17(15)
C6 N1 C8 C9 74.35(15)
C21 N3 C10 N2 -1.63(14)
C22 N3 C10 N2 163.55(12)
C21 N3 C10 B1 164.87(12)
C22 N3 C10 B1 -29.9(2)
C20 N2 C10 N3 1.15(14)
C11 N2 C10 N3 -172.72(11)
C20 N2 C10 B1 -166.77(11)
C11 N2 C10 B1 19.37(18)
N1 B1 C10 N3 79.68(17)
Ru1 B1 C10 N3 -99.64(14)
N1 B1 C10 N2 -115.84(14)
Ru1 B1 C10 N2 64.84(14)
C10 N2 C11 C12 63.11(17)
C20 N2 C11 C12 -109.96(15)
C10 N2 C11 C17 -119.76(14)
C20 N2 C11 C17 67.17(17)
C17 C11 C12 C14 7.37(19)
N2 C11 C12 C14 -175.54(11)
C17 C11 C12 C13 -171.22(12)
N2 C11 C12 C13 5.87(18)
C11 C12 C14 C15 -0.9(2)
C13 C12 C14 C15 177.75(13)
C12 C14 C15 C16 -5.1(2)
C12 C14 C15 C19 174.87(14)
C14 C15 C16 C17 4.9(2)
C19 C15 C16 C17 -175.05(14)
C15 C16 C17 C11 1.3(2)
C15 C16 C17 C18 -176.59(13)
C12 C11 C17 C16 -7.52(19)
N2 C11 C17 C16 175.45(11)
C12 C11 C17 C18 170.21(13)
N2 C11 C17 C18 -6.82(19)
C10 N2 C20 C21 -0.23(15)
C11 N2 C20 C21 173.75(12)
N2 C20 C21 N3 -0.77(15)
C10 N3 C21 C20 1.54(15)
C22 N3 C21 C20 -165.26(11)
C10 N3 C22 C28 89.58(17)
C21 N3 C22 C28 -106.39(14)
C10 N3 C22 C23 -97.26(16)
C21 N3 C22 C23 66.77(16)
C28 C22 C23 C24 0.58(19)
N3 C22 C23 C24 -172.47(11)
C28 C22 C23 C30 179.93(13)
N3 C22 C23 C30 6.88(19)
C22 C23 C24 C25 0.4(2)
C30 C23 C24 C25 -178.94(13)
C23 C24 C25 C27 -1.6(2)
C23 C24 C25 C26 177.85(13)
C24 C25 C27 C28 1.7(2)
C26 C25 C27 C28 -177.68(13)
C23 C22 C28 C27 -0.42(19)
N3 C22 C28 C27 172.34(11)
C23 C22 C28 C29 -179.07(12)
N3 C22 C28 C29 -6.30(19)
C25 C27 C28 C22 -0.8(2)
C25 C27 C28 C29 177.91(12)
